data_2216399
loop_
_publ_author_name
'Chen, Ai-Hua'
'Wu, Jun'

_publ_section_title
;
 (2<i>Z</i>)-2-Methylsulfanyl-1,4-di-2-thienylbut-2-ene-1,4-dione
;
_journal_coeditor_code CV2356
_journal_issue 12
_journal_name_full 'Acta Crystallographica Section E'
_journal_page_first o4810
_journal_page_last o4810
_journal_paper_doi 10.1107/S1600536807059533
_journal_volume 63
_journal_year 2007
_chemical_formula_moiety 'C13 H10 O2 S3'
_chemical_formula_sum 'C13 H10 O2 S3'
_chemical_formula_weight 294.41
_chemical_name_systematic
;
(2<i>Z</i>)-2-Methylsulfanyl-1,4-di-2-thienylbut-2-ene-1,4-dione
;
_space_group_IT_number 14
_symmetry_cell_setting monoclinic
_symmetry_space_group_name_Hall '-P 2ybc'
_symmetry_space_group_name_H-M 'P 1 21/c 1'
_atom_sites_solution_hydrogens geom
_atom_sites_solution_primary direct
_atom_sites_solution_secondary difmap
_audit_creation_method SHELXL-97
_cell_angle_alpha 90.00
_cell_angle_beta 113.816(2)
_cell_angle_gamma 90.00
_cell_formula_units_Z 8
_cell_length_a 9.7994(14)
_cell_length_b 27.571(4)
_cell_length_c 10.8814(16)
_cell_measurement_reflns_used 6482
_cell_measurement_temperature 297(2)
_cell_measurement_theta_max 28.26
_cell_measurement_theta_min 2.27
_cell_volume 2689.6(7)
_computing_cell_refinement 'SAINT (Bruker, 2001)'
_computing_data_collection 'SMART (Bruker, 2001)'
_computing_data_reduction 'SAINT (Bruker, 2001)'
_computing_molecular_graphics 'PLATON (Spek, 2003)'
_computing_publication_material 'PLATON (Spek, 2003)'
_computing_structure_refinement 'SHELXL97 (Sheldrick, 1997)'
_computing_structure_solution 'SHELXS97 (Sheldrick, 1997)'
_diffrn_ambient_temperature 297(2)
_diffrn_measured_fraction_theta_full 0.998
_diffrn_measured_fraction_theta_max 0.998
_diffrn_measurement_device_type 'Bruker SMART 4K CCD area-detector'
_diffrn_measurement_method '\f and \w scans'
_diffrn_radiation_monochromator graphite
_diffrn_radiation_source 'fine-focus sealed tube'
_diffrn_radiation_type MoK\a
_diffrn_radiation_wavelength 0.71073
_diffrn_reflns_av_R_equivalents 0.0219
_diffrn_reflns_av_sigmaI/netI 0.0173
_diffrn_reflns_limit_h_max 12
_diffrn_reflns_limit_h_min -12
_diffrn_reflns_limit_k_max 32
_diffrn_reflns_limit_k_min -35
_diffrn_reflns_limit_l_max 13
_diffrn_reflns_limit_l_min -12
_diffrn_reflns_number 29719
_diffrn_reflns_theta_full 27.00
_diffrn_reflns_theta_max 27.00
_diffrn_reflns_theta_min 1.48
_exptl_absorpt_coefficient_mu 0.540
_exptl_absorpt_correction_T_max 0.9479
_exptl_absorpt_correction_T_min 0.8996
_exptl_absorpt_correction_type multi-scan
_exptl_absorpt_process_details '(SADABS; Sheldrick, 2001)'
_exptl_crystal_colour colourless
_exptl_crystal_density_diffrn 1.454
_exptl_crystal_density_method 'not measured'
_exptl_crystal_description block
_exptl_crystal_F_000 1216
_exptl_crystal_size_max 0.20
_exptl_crystal_size_mid 0.20
_exptl_crystal_size_min 0.10
_refine_diff_density_max 0.409
_refine_diff_density_min -0.249
_refine_ls_extinction_method none
_refine_ls_goodness_of_fit_ref 1.062
_refine_ls_hydrogen_treatment constr
_refine_ls_matrix_type full
_refine_ls_number_parameters 327
_refine_ls_number_reflns 5868
_refine_ls_number_restraints 0
_refine_ls_restrained_S_all 1.062
_refine_ls_R_factor_all 0.0504
_refine_ls_R_factor_gt 0.0446
_refine_ls_shift/su_max 0.001
_refine_ls_shift/su_mean 0.000
_refine_ls_structure_factor_coef Fsqd
_refine_ls_weighting_details 'calc w=1/[\s^2^(Fo^2^)+(0.0723P)^2^+0.9173P] where P=(Fo^2^+2Fc^2^)/3'
_refine_ls_weighting_scheme calc
_refine_ls_wR_factor_gt 0.1237
_refine_ls_wR_factor_ref 0.1287
_reflns_number_gt 5087
_reflns_number_total 5868
_reflns_threshold_expression I>2\s(I)
_cod_data_source_file cv2356.cif
_cod_data_source_block I
_cod_depositor_comments
;
The following automatic conversions were performed:
'_symmetry_cell_setting' value 'Monoclinic' changed to 'monoclinic'
according to '/home/saulius/struct/CIF-dictionaries/cif_core.dic'
dictionary named 'cif_core.dic' version 2.4.1 from 2010-06-29.

Automatic conversion script
Id: cif_fix_enum 1527 2010-12-29 10:47:43Z saulius 

The following automatic conversions were performed:

'_symmetry_cell_setting' value 'Monoclinic' changed to 'monoclinic'
according to /home/saulius/struct/CIF-dictionaries/cif_core.dic
dictionary named 'cif_core.dic' version 2.4.1 from 2010-06-29.

Automatic conversion script
Id: cif_fix_values 1715 2011-07-08 13:25:40Z adriana 
;
_cod_original_sg_symbol_Hall -P2ybc
_cod_original_sg_symbol_H-M 'P 21/c'
_cod_database_code 2216399
_cod_database_fobs_code 2216399

loop_
_symmetry_equiv_pos_as_xyz
'x, y, z'
'-x, y+1/2, -z+1/2'
'-x, -y, -z'
'x, -y-1/2, z-1/2'

loop_
_atom_site_type_symbol
_atom_site_label
_atom_site_fract_x
_atom_site_fract_y
_atom_site_fract_z
_atom_site_U_iso_or_equiv
_atom_site_adp_type
_atom_site_calc_flag
_atom_site_refinement_flags
_atom_site_occupancy
C C1 0.8777(2) 0.77555(7) 0.9581(2) 0.0472(4) Uani d . 1
C C2 0.7685(2) 0.77154(8) 1.0017(2) 0.0514(5) Uani d . 1
H H2 0.7468 0.7983 1.0426 0.062 Uiso calc R 1
C C3 0.6814(3) 0.72716(8) 0.9882(2) 0.0538(5) Uani d . 1
C C4 0.5584(2) 0.72918(8) 1.0320(2) 0.0514(5) Uani d . 1
C C5 0.5266(3) 0.76375(9) 1.1109(2) 0.0546(5) Uani d . 1
H H5 0.5797 0.7924 1.1414 0.066 Uiso calc R 1
C C6 0.4014(3) 0.74909(11) 1.1383(3) 0.0700(7) Uani d . 1
H H6 0.3636 0.7670 1.1899 0.084 Uiso calc R 1
C C7 0.3450(3) 0.70635(11) 1.0805(3) 0.0771(8) Uani d . 1
H H7 0.2631 0.6918 1.0879 0.093 Uiso calc R 1
C C8 0.9616(2) 0.82346(8) 0.9849(2) 0.0484(5) Uani d . 1
C C9 0.8910(2) 0.86269(7) 0.8925(2) 0.0455(4) Uani d . 1
C C10 0.7624(3) 0.86089(9) 0.7771(2) 0.0592(6) Uani d . 1
H H10 0.7021 0.8336 0.7487 0.071 Uiso calc R 1
C C11 0.7326(3) 0.90526(11) 0.7067(3) 0.0746(8) Uani d . 1
H H11 0.6503 0.9106 0.6265 0.089 Uiso calc R 1
C C12 0.8367(3) 0.93903(10) 0.7685(3) 0.0777(8) Uani d . 1
H H12 0.8345 0.9702 0.7351 0.093 Uiso calc R 1
C C13 1.0565(3) 0.76053(11) 0.8186(3) 0.0706(7) Uani d . 1
H H13A 1.0041 0.7867 0.7605 0.106 Uiso calc R 1
H H13B 1.0911 0.7382 0.7698 0.106 Uiso calc R 1
H H13C 1.1402 0.7732 0.8937 0.106 Uiso calc R 1
C C14 0.8364(2) 0.93124(7) 0.28464(19) 0.0406(4) Uani d . 1
C C15 0.9289(2) 0.91501(8) 0.4059(2) 0.0460(4) Uani d . 1
H H15 0.8959 0.8903 0.4452 0.055 Uiso calc R 1
C C16 1.0792(2) 0.93429(7) 0.4794(2) 0.0447(4) Uani d . 1
C C17 1.1705(2) 0.91180(7) 0.6088(2) 0.0441(4) Uani d . 1
C C18 1.1315(3) 0.87987(9) 0.6871(2) 0.0560(5) Uani d . 1
H H18 1.0360 0.8676 0.6642 0.067 Uiso calc R 1
C C19 1.2562(3) 0.86837(11) 0.8071(2) 0.0734(7) Uani d . 1
H H19 1.2510 0.8478 0.8729 0.088 Uiso calc R 1
C C20 1.3836(3) 0.89032(10) 0.8162(2) 0.0702(7) Uani d . 1
H H20 1.4755 0.8861 0.8878 0.084 Uiso calc R 1
C C21 0.6899(2) 0.90491(7) 0.21273(19) 0.0410(4) Uani d . 1
C C22 0.5692(2) 0.91621(7) 0.25324(18) 0.0402(4) Uani d . 1
C C23 0.5668(2) 0.94842(8) 0.3484(2) 0.0468(4) Uani d . 1
H H23 0.6487 0.9667 0.4027 0.056 Uiso calc R 1
C C24 0.4256(2) 0.95063(9) 0.3547(2) 0.0539(5) Uani d . 1
H H24 0.4038 0.9705 0.4134 0.065 Uiso calc R 1
C C25 0.3249(2) 0.92002(9) 0.2642(2) 0.0556(5) Uani d . 1
H H25 0.2265 0.9168 0.2544 0.067 Uiso calc R 1
C C26 0.7093(3) 0.98422(12) 0.0489(3) 0.0780(8) Uani d . 1
H H26A 0.6983 0.9558 -0.0052 0.117 Uiso calc R 1
H H26B 0.7164 1.0123 -0.0003 0.117 Uiso calc R 1
H H26C 0.6244 0.9873 0.0711 0.117 Uiso calc R 1
O O1 0.7101(2) 0.68979(6) 0.9424(2) 0.0768(5) Uani d . 1
O O2 1.08117(19) 0.82733(7) 1.07963(18) 0.0719(5) Uani d . 1
O O3 1.12945(16) 0.96742(6) 0.43439(16) 0.0576(4) Uani d . 1
O O4 0.67672(18) 0.87642(6) 0.12342(16) 0.0575(4) Uani d . 1
S S1 0.43580(8) 0.68155(2) 0.99352(7) 0.0719(2) Uani d . 1
S S2 0.97234(7) 0.91905(2) 0.91322(7) 0.06458(19) Uani d . 1
S S3 0.93242(7) 0.72952(2) 0.87829(7) 0.06165(17) Uani d . 1
S S4 1.35647(6) 0.92628(2) 0.68299(6) 0.06146(18) Uani d . 1
S S5 0.39848(6) 0.88857(2) 0.17198(5) 0.05342(16) Uani d . 1
S S6 0.87586(6) 0.97902(2) 0.20071(6) 0.05825(17) Uani d . 1

loop_
_atom_site_aniso_label
_atom_site_aniso_U_11
_atom_site_aniso_U_22
_atom_site_aniso_U_33
_atom_site_aniso_U_12
_atom_site_aniso_U_13
_atom_site_aniso_U_23
C1 0.0487(10) 0.0406(10) 0.0460(10) -0.0015(8) 0.0126(8) 0.0032(8)
C2 0.0557(12) 0.0405(11) 0.0569(12) -0.0059(9) 0.0218(10) -0.0017(9)
C3 0.0598(12) 0.0433(11) 0.0563(12) -0.0070(9) 0.0212(10) 0.0011(9)
C4 0.0528(11) 0.0419(11) 0.0524(11) -0.0109(8) 0.0141(9) 0.0034(9)
C5 0.0510(11) 0.0528(12) 0.0610(13) -0.0143(9) 0.0235(10) -0.0053(10)
C6 0.0630(15) 0.0737(17) 0.0787(17) -0.0072(13) 0.0342(13) -0.0016(14)
C7 0.0554(14) 0.084(2) 0.0864(19) -0.0167(13) 0.0234(13) 0.0172(15)
C8 0.0455(10) 0.0469(11) 0.0490(11) -0.0066(8) 0.0150(9) 0.0013(9)
C9 0.0414(9) 0.0425(10) 0.0521(11) -0.0059(8) 0.0184(8) 0.0000(8)
C10 0.0500(12) 0.0547(13) 0.0604(13) -0.0071(10) 0.0094(10) 0.0107(10)
C11 0.0472(12) 0.0768(17) 0.0822(17) -0.0016(12) 0.0081(12) 0.0322(14)
C12 0.0544(14) 0.0590(15) 0.114(2) 0.0032(11) 0.0285(14) 0.0331(15)
C13 0.0684(15) 0.0782(18) 0.0718(16) -0.0030(13) 0.0351(13) -0.0022(13)
C14 0.0384(9) 0.0375(9) 0.0482(10) -0.0016(7) 0.0198(8) -0.0032(8)
C15 0.0439(10) 0.0453(11) 0.0489(10) -0.0059(8) 0.0189(8) 0.0008(8)
C16 0.0397(9) 0.0454(11) 0.0492(10) 0.0013(8) 0.0183(8) -0.0006(8)
C17 0.0414(9) 0.0443(10) 0.0451(10) -0.0011(8) 0.0159(8) -0.0064(8)
C18 0.0534(12) 0.0670(14) 0.0454(11) -0.0072(10) 0.0178(9) 0.0005(10)
C19 0.0780(17) 0.0847(19) 0.0460(12) -0.0150(14) 0.0132(12) 0.0078(12)
C20 0.0662(15) 0.0754(17) 0.0485(12) -0.0043(13) 0.0020(11) -0.0006(12)
C21 0.0413(9) 0.0376(9) 0.0421(9) -0.0026(7) 0.0147(7) 0.0006(8)
C22 0.0371(9) 0.0395(9) 0.0399(9) -0.0050(7) 0.0113(7) 0.0010(7)
C23 0.0453(10) 0.0438(11) 0.0484(10) -0.0015(8) 0.0158(8) -0.0029(8)
C24 0.0508(11) 0.0574(13) 0.0571(12) 0.0043(9) 0.0254(10) -0.0018(10)
C25 0.0418(10) 0.0674(14) 0.0584(12) 0.0021(9) 0.0212(9) 0.0077(11)
C26 0.0602(14) 0.0858(19) 0.0701(16) -0.0064(13) 0.0077(12) 0.0305(14)
O1 0.0985(14) 0.0438(9) 0.1046(15) -0.0114(9) 0.0580(12) -0.0118(9)
O2 0.0556(9) 0.0694(11) 0.0649(10) -0.0141(8) -0.0023(8) 0.0120(8)
O3 0.0433(8) 0.0595(9) 0.0660(9) -0.0073(7) 0.0177(7) 0.0125(7)
O4 0.0603(9) 0.0547(9) 0.0599(9) -0.0101(7) 0.0269(7) -0.0186(7)
S1 0.0713(4) 0.0563(4) 0.0768(4) -0.0220(3) 0.0182(3) -0.0003(3)
S2 0.0508(3) 0.0491(3) 0.0863(4) -0.0106(2) 0.0198(3) 0.0032(3)
S3 0.0664(4) 0.0504(3) 0.0718(4) -0.0007(2) 0.0317(3) -0.0043(3)
S4 0.0456(3) 0.0647(4) 0.0631(3) -0.0076(2) 0.0105(2) 0.0019(3)
S5 0.0424(3) 0.0632(4) 0.0513(3) -0.0128(2) 0.0155(2) -0.0078(2)
S6 0.0483(3) 0.0567(3) 0.0638(3) -0.0093(2) 0.0164(2) 0.0152(3)

loop_
_atom_type_symbol
_atom_type_description
_atom_type_scat_dispersion_real
_atom_type_scat_dispersion_imag
_atom_type_scat_source
C C 0.0033 0.0016 'International Tables Vol C Tables 4.2.6.8 and 6.1.1.4'
H H 0.0000 0.0000 'International Tables Vol C Tables 4.2.6.8 and 6.1.1.4'
O O 0.0106 0.0060 'International Tables Vol C Tables 4.2.6.8 and 6.1.1.4'
S S 0.1246 0.1234 'International Tables Vol C Tables 4.2.6.8 and 6.1.1.4'

loop_
_geom_angle_atom_site_label_1
_geom_angle_atom_site_label_2
_geom_angle_atom_site_label_3
_geom_angle
C2 C1 C8 116.85(19)
C2 C1 S3 124.61(17)
C8 C1 S3 118.52(16)
C1 C2 C3 123.4(2)
C1 C2 H2 118.3
C3 C2 H2 118.3
O1 C3 C2 121.6(2)
O1 C3 C4 121.2(2)
C2 C3 C4 117.3(2)
C5 C4 C3 129.90(19)
C5 C4 S1 111.32(17)
C3 C4 S1 118.65(17)
C4 C5 C6 110.9(2)
C4 C5 H5 124.5
C6 C5 H5 124.5
C7 C6 C5 112.0(3)
C7 C6 H6 124.0
C5 C6 H6 124.0
C6 C7 S1 114.1(2)
C6 C7 H7 123.0
S1 C7 H7 123.0
O2 C8 C9 123.44(19)
O2 C8 C1 120.08(19)
C9 C8 C1 116.48(17)
C10 C9 C8 127.74(19)
C10 C9 S2 110.96(16)
C8 C9 S2 121.18(15)
C9 C10 C11 112.2(2)
C9 C10 H10 123.9
C11 C10 H10 123.9
C12 C11 C10 112.4(2)
C12 C11 H11 123.8
C10 C11 H11 123.8
C11 C12 S2 113.1(2)
C11 C12 H12 123.4
S2 C12 H12 123.4
S3 C13 H13A 109.5
S3 C13 H13B 109.5
H13A C13 H13B 109.5
S3 C13 H13C 109.5
H13A C13 H13C 109.5
H13B C13 H13C 109.5
C15 C14 C21 118.14(17)
C15 C14 S6 124.49(15)
C21 C14 S6 117.31(14)
C14 C15 C16 123.25(18)
C14 C15 H15 118.4
C16 C15 H15 118.4
O3 C16 C15 121.94(18)
O3 C16 C17 120.60(18)
C15 C16 C17 117.45(18)
C18 C17 C16 130.37(19)
C18 C17 S4 111.33(16)
C16 C17 S4 118.29(15)
C17 C18 C19 111.1(2)
C17 C18 H18 124.4
C19 C18 H18 124.4
C20 C19 C18 113.2(2)
C20 C19 H19 123.4
C18 C19 H19 123.4
C19 C20 S4 112.3(2)
C19 C20 H20 123.9
S4 C20 H20 123.9
O4 C21 C22 122.99(18)
O4 C21 C14 119.72(17)
C22 C21 C14 117.27(16)
C23 C22 C21 129.21(17)
C23 C22 S5 111.39(15)
C21 C22 S5 119.35(14)
C22 C23 C24 112.33(19)
C22 C23 H23 123.8
C24 C23 H23 123.8
C25 C24 C23 112.0(2)
C25 C24 H24 124.0
C23 C24 H24 124.0
C24 C25 S5 112.74(17)
C24 C25 H25 123.6
S5 C25 H25 123.6
S6 C26 H26A 109.5
S6 C26 H26B 109.5
H26A C26 H26B 109.5
S6 C26 H26C 109.5
H26A C26 H26C 109.5
H26B C26 H26C 109.5
C7 S1 C4 91.68(13)
C12 S2 C9 91.37(12)
C1 S3 C13 102.81(12)
C20 S4 C17 92.08(12)
C25 S5 C22 91.55(10)
C14 S6 C26 103.40(11)

loop_
_geom_bond_atom_site_label_1
_geom_bond_atom_site_label_2
_geom_bond_distance
C1 C2 1.339(3)
C1 C8 1.521(3)
C1 S3 1.740(2)
C2 C3 1.465(3)
C2 H2 0.9300
C3 O1 1.225(3)
C3 C4 1.465(3)
C4 C5 1.400(3)
C4 S1 1.714(2)
C5 C6 1.433(3)
C5 H5 0.9300
C6 C7 1.345(4)
C6 H6 0.9300
C7 S1 1.683(3)
C7 H7 0.9300
C8 O2 1.213(3)
C8 C9 1.448(3)
C9 C10 1.375(3)
C9 S2 1.719(2)
C10 C11 1.410(3)
C10 H10 0.9300
C11 C12 1.344(4)
C11 H11 0.9300
C12 S2 1.691(3)
C12 H12 0.9300
C13 S3 1.808(3)
C13 H13A 0.9600
C13 H13B 0.9600
C13 H13C 0.9600
C14 C15 1.340(3)
C14 C21 1.514(3)
C14 S6 1.733(2)
C15 C16 1.463(3)
C15 H15 0.9300
C16 O3 1.230(2)
C16 C17 1.467(3)
C17 C18 1.382(3)
C17 S4 1.716(2)
C18 C19 1.417(3)
C18 H18 0.9300
C19 C20 1.355(4)
C19 H19 0.9300
C20 S4 1.686(3)
C20 H20 0.9300
C21 O4 1.215(2)
C21 C22 1.453(3)
C22 C23 1.372(3)
C22 S5 1.7225(18)
C23 C24 1.414(3)
C23 H23 0.9300
C24 C25 1.368(3)
C24 H24 0.9300
C25 S5 1.692(2)
C25 H25 0.9300
C26 S6 1.799(3)
C26 H26A 0.9600
C26 H26B 0.9600
C26 H26C 0.9600

loop_
_geom_hbond_atom_site_label_D
_geom_hbond_atom_site_label_H
_geom_hbond_atom_site_label_A
_geom_hbond_site_symmetry_A
_geom_hbond_distance_DH
_geom_hbond_distance_HA
_geom_hbond_distance_DA
_geom_hbond_angle_DHA
C2 H2 O4 1_556 0.93 2.52 3.448(3) 172.3
C5 H5 O4 1_556 0.93 2.54 3.416(3) 156.8
C20 H20 O4 1_656 0.93 2.54 3.438(3) 162.4

loop_
_geom_torsion_atom_site_label_1
_geom_torsion_atom_site_label_2
_geom_torsion_atom_site_label_3
_geom_torsion_atom_site_label_4
_geom_torsion
C8 C1 C2 C3 -177.6(2)
S3 C1 C2 C3 0.5(3)
C1 C2 C3 O1 4.3(4)
C1 C2 C3 C4 -175.8(2)
O1 C3 C4 C5 165.1(2)
C2 C3 C4 C5 -14.8(4)
O1 C3 C4 S1 -10.4(3)
C2 C3 C4 S1 169.69(17)
C3 C4 C5 C6 -175.1(2)
S1 C4 C5 C6 0.7(3)
C4 C5 C6 C7 -0.7(3)
C5 C6 C7 S1 0.4(3)
C2 C1 C8 O2 98.6(3)
S3 C1 C8 O2 -79.6(3)
C2 C1 C8 C9 -81.4(3)
S3 C1 C8 C9 100.4(2)
O2 C8 C9 C10 174.5(2)
C1 C8 C9 C10 -5.5(3)
O2 C8 C9 S2 -1.2(3)
C1 C8 C9 S2 178.76(15)
C8 C9 C10 C11 -175.6(2)
S2 C9 C10 C11 0.5(3)
C9 C10 C11 C12 0.1(4)
C10 C11 C12 S2 -0.6(4)
C21 C14 C15 C16 173.87(18)
S6 C14 C15 C16 -3.4(3)
C14 C15 C16 O3 0.9(3)
C14 C15 C16 C17 -177.61(19)
O3 C16 C17 C18 169.2(2)
C15 C16 C17 C18 -12.3(3)
O3 C16 C17 S4 -9.7(3)
C15 C16 C17 S4 168.90(15)
C16 C17 C18 C19 -178.5(2)
S4 C17 C18 C19 0.4(3)
C17 C18 C19 C20 -1.1(4)
C18 C19 C20 S4 1.3(4)
C15 C14 C21 O4 -101.2(2)
S6 C14 C21 O4 76.3(2)
C15 C14 C21 C22 80.2(2)
S6 C14 C21 C22 -102.33(18)
O4 C21 C22 C23 -177.7(2)
C14 C21 C22 C23 0.8(3)
O4 C21 C22 S5 -0.2(3)
C14 C21 C22 S5 178.31(14)
C21 C22 C23 C24 177.5(2)
S5 C22 C23 C24 -0.2(2)
C22 C23 C24 C25 0.0(3)
C23 C24 C25 S5 0.1(3)
C6 C7 S1 C4 0.0(2)
C5 C4 S1 C7 -0.39(19)
C3 C4 S1 C7 175.9(2)
C11 C12 S2 C9 0.7(3)
C10 C9 S2 C12 -0.7(2)
C8 C9 S2 C12 175.7(2)
C2 C1 S3 C13 169.9(2)
C8 C1 S3 C13 -12.07(19)
C19 C20 S4 C17 -0.9(2)
C18 C17 S4 C20 0.30(19)
C16 C17 S4 C20 179.33(18)
C24 C25 S5 C22 -0.19(19)
C23 C22 S5 C25 0.21(17)
C21 C22 S5 C25 -177.70(17)
C15 C14 S6 C26 -178.4(2)
C21 C14 S6 C26 4.32(19)

loop_
_cod_related_entry_id
_cod_related_entry_database
_cod_related_entry_code
1 ChemSpider 24739194
